data_2003536
loop_
_publ_author_name
'Stachel, D.'
'Svoboda, I.'
'Fuess, H.'

_publ_section_title
;
 Phosphorus Pentoxide at 233 K
;
_journal_issue 6
_journal_name_full 'Acta Crystallographica Section C'
_journal_page_first 1049
_journal_page_last 1050
_journal_paper_doi 10.1107/S0108270194012126
_journal_volume 51
_journal_year 1995
_chemical_formula_sum 'O5 P2'
_chemical_formula_weight 141.94
_chemical_name_systematic
;
 ?
;
_space_group_IT_number 62
_symmetry_cell_setting orthorhombic
_symmetry_space_group_name_Hall '-P 2ac 2n'
_symmetry_space_group_name_H-M 'P n m a'
_audit_creation_method SHELXL
_cell_angle_alpha 90.00
_cell_angle_beta 90.00
_cell_angle_gamma 90.00
_cell_formula_units_Z 4
_cell_length_a 9.193(9)
_cell_length_b 4.890(4)
_cell_length_c 7.162(7)
_cell_measurement_reflns_used 25
_cell_measurement_temperature 233(2)
_cell_measurement_theta_max 16.89
_cell_measurement_theta_min 3.60
_cell_volume 322.0(5)
_computing_cell_refinement SDP-Plus
_computing_data_collection 'SDP-Plus (Frenz, 1985)'
_computing_data_reduction 'REDU4 (Stoe & Cie, 1988)'
_computing_molecular_graphics 'PLUTON93 (Spek, 1993)'
_computing_publication_material SHELXL93
_computing_structure_refinement 'SHELXL93 (Sheldrick, 1993)'
_computing_structure_solution 'SHELXS86 (Sheldrick, 1985)'
_diffrn_ambient_temperature 233(2)
_diffrn_measurement_device 'Enraf-Nonius CAD-4'
_diffrn_measurement_method \w/2\w
_diffrn_radiation_monochromator graphite
_diffrn_radiation_source 'fine-focus sealed tube'
_diffrn_radiation_type MoK\a
_diffrn_radiation_wavelength 0.71069
_diffrn_reflns_av_R_equivalents 0.0729
_diffrn_reflns_av_sigmaI/netI 0.0863
_diffrn_reflns_limit_h_max 14
_diffrn_reflns_limit_h_min 0
_diffrn_reflns_limit_k_max 7
_diffrn_reflns_limit_k_min -7
_diffrn_reflns_limit_l_max 11
_diffrn_reflns_limit_l_min 0
_diffrn_reflns_number 1419
_diffrn_reflns_theta_max 34.94
_diffrn_reflns_theta_min 3.61
_diffrn_standards_decay_% 2.0
_diffrn_standards_interval_time 120
_diffrn_standards_number 3
_exptl_absorpt_coefficient_mu 1.081
_exptl_absorpt_correction_T_max 0.997
_exptl_absorpt_correction_T_min 0.874
_exptl_absorpt_correction_type empirical
_exptl_crystal_colour Colourless
_exptl_crystal_density_diffrn 2.928
_exptl_crystal_description Needle
_exptl_crystal_F_000 280
_exptl_crystal_size_max 0.18
_exptl_crystal_size_mid 0.08
_exptl_crystal_size_min 0.05
_refine_diff_density_max 0.799
_refine_diff_density_min -0.691
_refine_ls_extinction_coef 0.0004(44)
_refine_ls_extinction_method 'SHELXL93 (Sheldrick, 1993)'
_refine_ls_goodness_of_fit_all 1.040
_refine_ls_goodness_of_fit_obs 1.117
_refine_ls_matrix_type full
_refine_ls_number_parameters 41
_refine_ls_number_reflns 776
_refine_ls_number_restraints 0
_refine_ls_restrained_S_all 1.040
_refine_ls_restrained_S_obs 1.117
_refine_ls_R_factor_all 0.0850
_refine_ls_R_factor_obs 0.0390
_refine_ls_shift/esd_max 0.000
_refine_ls_shift/esd_mean 0.000
_refine_ls_structure_factor_coef Fsqd
_refine_ls_weighting_scheme
; calc w = 1/[\s^2^(F~o~^2^) + (0.0387P)^2^ + 0.0000P]
where P = (F~o~^2^ + 2F~c~^2^)/3
;
_refine_ls_wR_factor_all 0.0946
_refine_ls_wR_factor_obs 0.0831
_reflns_number_observed 532
_reflns_number_total 776
_reflns_observed_criterion >2sigma(I)
_cod_data_source_file du1085.cif
_cod_data_source_block sta6tt
_cod_depositor_comments
;
The following automatic conversions were performed:

'_geom_bond_publ_flag' value 'YES' changed to 'yes' according to
/home/saulius/struct/CIF-dictionaries/cif_core.dic dictionary named
'cif_core.dic' version 2.4.1 from 2010-06-29 (8
times).

'_geom_angle_publ_flag' value 'YES' changed to 'yes'
according to /home/saulius/struct/CIF-dictionaries/cif_core.dic
dictionary named 'cif_core.dic' version 2.4.1 from 2010-06-29 (12
times).

Automatic conversion script
Id: cif_fix_values 1715 2011-07-08 13:25:40Z adriana 
;
_cod_original_formula_sum 'P2 O5'
_cod_database_code 2003536

loop_
_symmetry_equiv_pos_as_xyz
'x, y, z'
'-x+1/2, y+1/2, z+1/2'
'x, -y+1/2, z'
'-x+1/2, -y, z+1/2'
'-x, -y, -z'
'x-1/2, -y-1/2, -z-1/2'
'-x, y-1/2, -z'
'x-1/2, y, -z-1/2'

loop_
_atom_site_aniso_label
_atom_site_aniso_U_11
_atom_site_aniso_U_12
_atom_site_aniso_U_13
_atom_site_aniso_U_22
_atom_site_aniso_U_23
_atom_site_aniso_U_33
P1 0.0069(3) 0.000 0.0000(3) 0.0043(4) 0.000 0.0053(3)
P2 0.0075(4) 0.000 0.0005(3) 0.0052(4) 0.000 0.0057(4)
O1 0.0104(11) 0.000 0.0032(8) 0.0098(11) 0.000 0.0054(10)
O2 0.0092(11) 0.000 -0.0030(9) 0.0088(11) 0.000 0.0106(10)
O3 0.0094(10) 0.000 -0.0021(9) 0.0129(12) 0.000 0.0093(10)
O4 0.0106(7) -0.0011(6) 0.0006(6) 0.0050(8) -0.0014(6) 0.0072(7)

loop_
_atom_site_label
_atom_site_occupancy
_atom_site_fract_x
_atom_site_fract_y
_atom_site_fract_z
_atom_site_U_iso_or_equiv
_atom_site_thermal_displace_type
_atom_site_calc_flag
_atom_site_refinement_flags
_atom_site_type_symbol
P1 1 0.40207(10) 0.2500 0.34571(13) 0.0055(2) Uani d S P
P2 1 0.24238(10) 0.2500 0.70848(13) 0.0061(2) Uani d S P
O1 1 0.2762(3) 0.2500 0.4930(3) 0.0085(5) Uani d S O
O2 1 0.5517(3) 0.2500 0.4104(4) 0.0095(5) Uani d S O
O3 1 0.3612(3) 0.2500 0.8389(4) 0.0105(5) Uani d S O
O4 1 0.3642(2) 0.0014(3) 0.2162(2) 0.0076(3) Uani d . O

loop_
_atom_type_symbol
_atom_type_description
_atom_type_scat_source
_atom_type_scat_dispersion_real
_atom_type_scat_dispersion_imag
P P 'International Tables Vol C Tables 4.2.6.8 and 6.1.1.4' 0.0900 0.095
O O 'International Tables Vol C Tables 4.2.6.8 and 6.1.1.4' 0.0080 0.006

loop_
_geom_angle_atom_site_label_1
_geom_angle_atom_site_label_2
_geom_angle_atom_site_label_3
_geom_angle_site_symmetry_1
_geom_angle_site_symmetry_3
_geom_angle
_geom_angle_publ_flag
O2 P1 O1 . . 119.0(2) yes
O2 P1 O4 . . 113.53(9) yes
O1 P1 O4 . . 103.54(10) yes
O2 P1 O4 . 3 113.53(9) yes
O1 P1 O4 . 3 103.54(10) yes
O4 P1 O4 . 3 101.66(15) yes
O3 P2 O4 . 4 116.77(10) yes
O3 P2 O4 . 2 116.77(10) yes
O4 P2 O4 4 2 102.8(2) ?
O3 P2 O1 . . 119.1(2) yes
O4 P2 O1 4 . 99.07(9) yes
O4 P2 O1 2 . 99.07(9) yes
P1 O1 P2 . . 143.7(2) yes
P1 O4 P2 . 2_544 139.92(13) ?

loop_
_geom_bond_atom_site_label_1
_geom_bond_atom_site_label_2
_geom_bond_site_symmetry_2
_geom_bond_distance
_geom_bond_publ_flag
P1 O2 . 1.452(3) yes
P1 O1 . 1.566(3) yes
P1 O4 . 1.568(2) yes
P1 O4 3 1.568(2) yes
P2 O3 . 1.437(3) yes
P2 O4 4 1.573(2) yes
P2 O4 2 1.573(2) yes
P2 O1 . 1.574(3) yes
O4 P2 2_544 1.573(2) ?

loop_
_geom_torsion_atom_site_label_1
_geom_torsion_atom_site_label_2
_geom_torsion_atom_site_label_3
_geom_torsion_atom_site_label_4
_geom_torsion_site_symmetry_1
_geom_torsion_site_symmetry_4
_geom_torsion
O2 P1 O1 P2 . . 0.0
O4 P1 O1 P2 . . 127.11(8)
O4 P1 O1 P2 3 . -127.11(8)
O3 P2 O1 P1 . . 0.0
O4 P2 O1 P1 4 . -127.68(8)
O4 P2 O1 P1 2 . 127.68(8)
O2 P1 O4 P2 . 2_544 120.1(2)
O1 P1 O4 P2 . 2_544 -10.4(2)
O4 P1 O4 P2 3 2_544 -117.6(2)
